data_4506082
loop_
_publ_author_name
'Luo, Li'
'Wang, Peng'
'Xu, Guan-Cheng'
'Liu, Qing'
'Chen, Kai'
'Lu, Yi'
'Zhao, Yue'
'Sun, Wei-Yin'

_publ_section_title
;
 Zinc(II) and Cadmium(II) Complexes with Rigid
 3,3&#x2032;,5,5&#x2032;-Tetra(1H-imidazol-1-yl)-1,1&#x2032;-biphenyl and
 Varied Carboxylate Ligands
;
_journal_issue 5
_journal_name_full 'Crystal Growth &amp; Design'
_journal_page_first 2634
_journal_paper_doi 10.1021/cg300220q
_journal_volume 12
_journal_year 2012
_chemical_formula_moiety 'C24 H17 N4 O4 Zn, H2O'
_chemical_formula_sum 'C24 H19 N4 O5 Zn'
_chemical_formula_weight 508.80
_chemical_name_systematic
; 
 ? 
;
_space_group_IT_number 15
_symmetry_cell_setting monoclinic
_symmetry_space_group_name_Hall '-C 2yc'
_symmetry_space_group_name_H-M 'C 1 2/c 1'
_atom_sites_solution_hydrogens geom
_atom_sites_solution_primary direct
_atom_sites_solution_secondary difmap
_audit_creation_method SHELXL-97
_cell_angle_alpha 90.00
_cell_angle_beta 107.989(7)
_cell_angle_gamma 90.00
_cell_formula_units_Z 8
_cell_length_a 20.742(3)
_cell_length_b 19.431(3)
_cell_length_c 12.3964(17)
_cell_measurement_reflns_used 5913
_cell_measurement_temperature 293(2)
_cell_measurement_theta_max 28.14
_cell_measurement_theta_min 2.50
_cell_volume 4752.0(12)
_computing_cell_refinement 'Bruker SMART'
_computing_data_collection 'Bruker SMART'
_computing_data_reduction 'Bruker SAINT'
_computing_molecular_graphics 'Bruker SHELXTL'
_computing_publication_material 'Bruker SHELXTL'
_computing_structure_refinement 'SHELXL-97 (Sheldrick, 1997)'
_computing_structure_solution 'Bruker SHELXTL'
_diffrn_ambient_temperature 293(2)
_diffrn_measured_fraction_theta_full 0.998
_diffrn_measured_fraction_theta_max 0.998
_diffrn_measurement_device_type 'CCD area detector'
_diffrn_measurement_method 'phi and omega scans'
_diffrn_radiation_monochromator graphite
_diffrn_radiation_source 'fine-focus sealed tube'
_diffrn_radiation_type MoK\a
_diffrn_radiation_wavelength 0.71073
_diffrn_reflns_av_R_equivalents 0.0433
_diffrn_reflns_av_sigmaI/netI 0.0365
_diffrn_reflns_limit_h_max 24
_diffrn_reflns_limit_h_min -13
_diffrn_reflns_limit_k_max 23
_diffrn_reflns_limit_k_min -20
_diffrn_reflns_limit_l_max 14
_diffrn_reflns_limit_l_min -14
_diffrn_reflns_number 11794
_diffrn_reflns_theta_full 25.05
_diffrn_reflns_theta_max 25.05
_diffrn_reflns_theta_min 2.01
_exptl_absorpt_coefficient_mu 1.075
_exptl_absorpt_correction_T_max 0.8300
_exptl_absorpt_correction_T_min 0.7385
_exptl_absorpt_correction_type multi-scan
_exptl_absorpt_process_details SADBAS(Bruker,2000)
_exptl_crystal_colour yellow
_exptl_crystal_density_diffrn 1.420
_exptl_crystal_density_method 'not measured'
_exptl_crystal_description prism
_exptl_crystal_F_000 2080
_exptl_crystal_size_max 0.30
_exptl_crystal_size_mid 0.22
_exptl_crystal_size_min 0.18
_refine_diff_density_max 1.135
_refine_diff_density_min -0.446
_refine_diff_density_rms 0.081
_refine_ls_extinction_method none
_refine_ls_goodness_of_fit_ref 1.037
_refine_ls_hydrogen_treatment constr
_refine_ls_matrix_type full
_refine_ls_number_parameters 337
_refine_ls_number_reflns 4206
_refine_ls_number_restraints 1
_refine_ls_restrained_S_all 1.038
_refine_ls_R_factor_all 0.0530
_refine_ls_R_factor_gt 0.0464
_refine_ls_shift/su_max 0.000
_refine_ls_shift/su_mean 0.000
_refine_ls_structure_factor_coef Fsqd
_refine_ls_weighting_details 'calc w=1/[\s^2^(Fo^2^)+(0.0976P)^2^+2.9016P] where P=(Fo^2^+2Fc^2^)/3'
_refine_ls_weighting_scheme calc
_refine_ls_wR_factor_gt 0.1370
_refine_ls_wR_factor_ref 0.1420
_reflns_number_gt 3564
_reflns_number_total 4206
_reflns_threshold_expression >2sigma(I)
_cod_data_source_file cg300220q_si_002.cif
_cod_data_source_block 2
_cod_depositor_comments
;
The following automatic conversions were performed:

'_symmetry_cell_setting' value 'Monoclinic' changed to 'monoclinic'
according to /home/saulius/struct/CIF-dictionaries/cif_core.dic
dictionary named 'cif_core.dic' version 2.4.1 from 2010-06-29.

Automatic conversion script
Id: cif_fix_values 1715 2011-07-08 13:25:40Z adriana 
;
_cod_original_sg_symbol_Hall '-C 2yc '
_cod_original_sg_symbol_H-M 'C 2/c'
_cod_database_code 4506082

loop_
_symmetry_equiv_pos_as_xyz
'x, y, z'
'-x, y, -z+1/2'
'x+1/2, y+1/2, z'
'-x+1/2, y+1/2, -z+1/2'
'-x, -y, -z'
'x, -y, z-1/2'
'-x+1/2, -y+1/2, -z'
'x+1/2, -y+1/2, z-1/2'

loop_
_atom_site_label
_atom_site_type_symbol
_atom_site_fract_x
_atom_site_fract_y
_atom_site_fract_z
_atom_site_U_iso_or_equiv
_atom_site_adp_type
_atom_site_occupancy
_atom_site_symmetry_multiplicity
_atom_site_calc_flag
_atom_site_refinement_flags
_atom_site_disorder_assembly
_atom_site_disorder_group
Zn1 Zn 0.173041(17) 0.354841(16) 0.03310(3) 0.03311(17) Uani 1 1 d . . .
O1 O 0.0653(3) 0.28991(19) 0.1186(5) 0.169(3) Uani 1 1 d . A .
O2 O 0.14616(13) 0.26097(11) 0.0522(2) 0.0528(6) Uani 1 1 d . A .
O3 O 0.18766(12) 0.34065(12) -0.11241(19) 0.0472(6) Uani 1 1 d . . .
O4 O 0.21688(17) 0.44732(15) -0.1371(3) 0.0773(9) Uani 1 1 d . . .
N1 N 0.12031(12) 0.43670(12) 0.0520(2) 0.0368(6) Uani 1 1 d . . .
N2 N 0.06781(13) 0.51438(12) 0.1196(2) 0.0358(6) Uani 1 1 d . . .
N3 N 0.12394(13) 0.86989(12) 0.2928(2) 0.0353(6) Uani 1 1 d . . .
N4 N 0.26584(12) 0.37827(13) 0.1392(2) 0.0364(6) Uani 1 1 d . . .
C1 C 0.0955(3) 0.2478(2) 0.0810(4) 0.0689(12) Uani 1 1 d . . .
C2 C 0.0702(3) 0.1757(2) 0.0635(4) 0.0716(12) Uani 0.459(7) 1 d P A 1
H2 H 0.1009 0.1451 0.0486 0.086 Uiso 0.459(7) 1 calc PR A 1
C2' C 0.0702(3) 0.1757(2) 0.0635(4) 0.0716(12) Uani 0.541(7) 1 d P A 2
H2' H 0.0264 0.1703 0.0670 0.086 Uiso 0.541(7) 1 calc PR A 2
C3 C 0.0159(5) 0.1479(4) 0.0646(8) 0.061(3) Uani 0.459(7) 1 d P A 1
H3 H -0.0122 0.1775 0.0884 0.073 Uiso 0.459(7) 1 calc PR A 1
C4 C -0.0128(5) 0.0792(4) 0.0368(6) 0.049(2) Uani 0.459(7) 1 d P A 1
C3' C 0.0956(4) 0.1231(4) 0.0455(6) 0.059(2) Uani 0.541(7) 1 d P A 2
H3' H 0.1409 0.1271 0.0492 0.071 Uiso 0.541(7) 1 calc PR A 2
C4' C 0.0669(5) 0.0521(4) 0.0183(6) 0.061(2) Uani 0.541(7) 1 d PU A 2
C5 C -0.0735(5) 0.0607(4) 0.0464(7) 0.061(3) Uani 0.459(7) 1 d P . .
H5 H -0.0970 0.0933 0.0743 0.073 Uiso 0.459(7) 1 calc PR A 1
C5' C 0.1036(5) 0.0039(4) -0.0175(7) 0.070(3) Uani 0.541(7) 1 d P . .
H5' H 0.1466 0.0134 -0.0224 0.084 Uiso 0.541(7) 1 calc PR A 2
C6 C 0.0123(3) 0.0333(3) 0.0152(5) 0.104(2) Uani 0.459(7) 1 d P . 1
H6 H 0.0571 0.0401 0.0176 0.125 Uiso 0.459(7) 1 calc PR A 1
C6' C 0.0123(3) 0.0333(3) 0.0152(5) 0.104(2) Uani 0.541(7) 1 d PU . 2
H6' H -0.0162 0.0648 0.0341 0.125 Uiso 0.541(7) 1 calc PR A 2
C7 C 0.20850(17) 0.38709(19) -0.1657(3) 0.0464(8) Uani 1 1 d . . .
C8 C 0.2227(2) 0.3655(2) -0.2702(4) 0.0612(11) Uani 1 1 d . . .
H8 H 0.2298 0.3997 -0.3178 0.073 Uiso 1 1 calc R . .
C9 C 0.2260(3) 0.3026(2) -0.2999(3) 0.0695(12) Uani 1 1 d . . .
H9 H 0.2199 0.2695 -0.2497 0.083 Uiso 1 1 calc R . .
C10 C 0.2380(3) 0.2764(2) -0.4030(4) 0.0839(15) Uani 1 1 d . . .
C11 C 0.2443(4) 0.2070(3) -0.4158(5) 0.126(3) Uani 1 1 d . . .
H11 H 0.2397 0.1772 -0.3599 0.152 Uiso 1 1 calc R . .
C12 C 0.2427(4) 0.3196(3) -0.4891(5) 0.128(3) Uani 1 1 d . . .
H12 H 0.2370 0.3668 -0.4832 0.153 Uiso 1 1 calc R . .
C13 C 0.08834(15) 0.44955(15) 0.1259(3) 0.0380(7) Uani 1 1 d . . .
H13 H 0.0810 0.4173 0.1763 0.046 Uiso 1 1 calc R . .
C14 C 0.12077(18) 0.49684(16) -0.0040(3) 0.0449(8) Uani 1 1 d . . .
H14 H 0.1409 0.5034 -0.0606 0.054 Uiso 1 1 calc R . .
C15 C 0.08784(19) 0.54490(17) 0.0350(3) 0.0493(9) Uani 1 1 d . . .
H15 H 0.0800 0.5902 0.0100 0.059 Uiso 1 1 calc R . .
C16 C 0.03302(15) 0.54891(15) 0.1878(3) 0.0343(7) Uani 1 1 d . . .
C17 C 0.0000 0.5124(2) 0.2500 0.0348(9) Uani 1 2 d S . .
H17 H 0.0000 0.4645 0.2500 0.042 Uiso 1 2 calc SR . .
C18 C 0.03496(15) 0.61952(15) 0.1892(3) 0.0366(7) Uani 1 1 d . . .
H18 H 0.0596 0.6431 0.1497 0.044 Uiso 1 1 calc R . .
C19 C 0.0000 0.6553(2) 0.2500 0.0345(9) Uani 1 2 d S . .
C20 C 0.0000 0.7309(2) 0.2500 0.0347(9) Uani 1 2 d S . .
C21 C 0.05971(15) 0.76679(14) 0.2659(3) 0.0357(7) Uani 1 1 d . . .
H21 H 0.1000 0.7431 0.2749 0.043 Uiso 1 1 calc R . .
C22 C 0.05943(15) 0.83744(15) 0.2684(3) 0.0332(7) Uani 1 1 d . . .
C23 C 0.0000 0.8747(2) 0.2500 0.0341(9) Uani 1 2 d S . .
H23 H 0.0000 0.9225 0.2500 0.041 Uiso 1 2 calc SR . .
C24 C 0.31924(16) 0.34330(15) 0.1370(3) 0.0367(7) Uani 1 1 d . . .
H24 H 0.3178 0.3046 0.0921 0.044 Uiso 1 1 calc R . .
C25 C 0.14226(17) 0.92603(16) 0.2421(3) 0.0461(8) Uani 1 1 d . . .
H25 H 0.1135 0.9550 0.1889 0.055 Uiso 1 1 calc R . .
C26 C 0.29025(17) 0.43079(16) 0.2155(3) 0.0461(8) Uani 1 1 d . . .
H26 H 0.2638 0.4645 0.2346 0.055 Uiso 1 1 calc R . .
O1W O 0.0441(6) 0.3312(5) 0.3387(16) 0.486(14) Uani 1 1 d . . .

loop_
_atom_site_aniso_label
_atom_site_aniso_U_11
_atom_site_aniso_U_22
_atom_site_aniso_U_33
_atom_site_aniso_U_23
_atom_site_aniso_U_13
_atom_site_aniso_U_12
Zn1 0.0327(2) 0.0303(2) 0.0403(3) -0.00782(13) 0.01715(17) -0.00171(13)
O1 0.213(5) 0.062(2) 0.331(8) -0.066(3) 0.228(6) -0.050(3)
O2 0.0634(16) 0.0347(12) 0.0676(16) -0.0038(11) 0.0310(13) -0.0130(11)
O3 0.0534(15) 0.0534(14) 0.0421(13) -0.0135(10) 0.0256(11) -0.0079(11)
O4 0.113(3) 0.0557(17) 0.093(2) -0.0205(15) 0.074(2) -0.0181(16)
N1 0.0348(14) 0.0339(13) 0.0460(15) -0.0054(11) 0.0188(12) 0.0012(11)
N2 0.0389(14) 0.0291(13) 0.0444(14) -0.0020(10) 0.0204(12) 0.0000(11)
N3 0.0316(14) 0.0285(12) 0.0454(15) 0.0073(11) 0.0111(11) -0.0021(10)
N4 0.0327(13) 0.0326(13) 0.0433(14) -0.0073(11) 0.0110(11) 0.0010(11)
C1 0.091(3) 0.041(2) 0.093(3) -0.018(2) 0.056(3) -0.020(2)
C2 0.086(3) 0.043(2) 0.099(3) -0.006(2) 0.047(3) -0.016(2)
C2' 0.086(3) 0.043(2) 0.099(3) -0.006(2) 0.047(3) -0.016(2)
C3 0.081(7) 0.038(5) 0.078(6) -0.009(4) 0.043(5) -0.017(4)
C4 0.069(6) 0.034(5) 0.045(4) -0.002(3) 0.019(4) -0.010(4)
C3' 0.081(5) 0.049(4) 0.052(4) -0.001(3) 0.027(4) -0.018(4)
C4' 0.090(5) 0.041(4) 0.045(4) 0.013(3) 0.011(4) -0.012(4)
C5 0.086(7) 0.036(4) 0.070(6) -0.002(4) 0.038(5) -0.018(4)
C5' 0.097(6) 0.056(5) 0.061(5) -0.008(4) 0.030(4) -0.032(4)
C6 0.096(4) 0.052(3) 0.115(4) 0.029(3) -0.038(3) -0.030(3)
C6' 0.096(4) 0.052(3) 0.115(4) 0.029(3) -0.038(3) -0.030(3)
C7 0.0462(19) 0.055(2) 0.0457(19) -0.0063(16) 0.0254(16) -0.0013(16)
C8 0.082(3) 0.059(2) 0.055(2) 0.0001(18) 0.041(2) 0.003(2)
C9 0.109(4) 0.063(3) 0.054(2) 0.0044(19) 0.051(2) 0.012(2)
C10 0.144(5) 0.063(3) 0.069(3) 0.000(2) 0.068(3) 0.020(3)
C11 0.265(9) 0.066(3) 0.097(4) 0.012(3) 0.126(5) 0.024(4)
C12 0.270(9) 0.060(3) 0.100(4) 0.008(3) 0.125(5) 0.032(4)
C13 0.0364(16) 0.0323(16) 0.0520(19) 0.0002(13) 0.0234(14) 0.0032(13)
C14 0.055(2) 0.0403(18) 0.0483(19) -0.0005(14) 0.0296(16) 0.0000(15)
C15 0.069(2) 0.0354(17) 0.055(2) 0.0037(15) 0.0364(19) 0.0048(16)
C16 0.0281(14) 0.0315(15) 0.0465(17) -0.0034(12) 0.0164(13) 0.0031(12)
C17 0.036(2) 0.024(2) 0.049(2) 0.000 0.0187(19) 0.000
C18 0.0326(16) 0.0302(15) 0.0535(19) 0.0017(13) 0.0228(14) -0.0027(12)
C19 0.031(2) 0.025(2) 0.052(3) 0.000 0.021(2) 0.000
C20 0.034(2) 0.029(2) 0.044(2) 0.000 0.0168(19) 0.000
C21 0.0327(16) 0.0273(15) 0.0503(18) 0.0027(12) 0.0177(14) 0.0036(12)
C22 0.0309(16) 0.0302(14) 0.0391(16) 0.0034(12) 0.0115(13) -0.0043(12)
C23 0.039(2) 0.0249(19) 0.037(2) 0.000 0.0092(19) 0.000
C24 0.0340(16) 0.0303(15) 0.0473(18) -0.0106(13) 0.0148(14) 0.0005(12)
C25 0.0434(19) 0.0314(17) 0.058(2) 0.0183(14) 0.0077(16) -0.0028(14)
C26 0.0431(19) 0.0340(17) 0.058(2) -0.0151(15) 0.0111(16) 0.0092(14)
O1W 0.422(18) 0.237(8) 1.01(4) -0.356(16) 0.53(2) -0.173(10)

loop_
_atom_type_symbol
_atom_type_description
_atom_type_scat_dispersion_real
_atom_type_scat_dispersion_imag
_atom_type_scat_source
C C 0.0033 0.0016 'International Tables Vol C Tables 4.2.6.8 and 6.1.1.4'
N N 0.0061 0.0033 'International Tables Vol C Tables 4.2.6.8 and 6.1.1.4'
O O 0.0106 0.0060 'International Tables Vol C Tables 4.2.6.8 and 6.1.1.4'
Zn Zn 0.2839 1.4301 'International Tables Vol C Tables 4.2.6.8 and 6.1.1.4'
H H 0.0000 0.0000 'International Tables Vol C Tables 4.2.6.8 and 6.1.1.4'

loop_
_geom_angle_atom_site_label_1
_geom_angle_atom_site_label_2
_geom_angle_atom_site_label_3
_geom_angle
_geom_angle_site_symmetry_1
_geom_angle_site_symmetry_3
O3 Zn1 O2 96.51(10) . .
O3 Zn1 N1 118.30(11) . .
O2 Zn1 N1 123.26(11) . .
O3 Zn1 N4 104.27(10) . .
O2 Zn1 N4 112.57(11) . .
N1 Zn1 N4 101.04(10) . .
C1 O2 Zn1 122.0(3) . .
C7 O3 Zn1 124.0(2) . .
C13 N1 C14 106.1(3) . .
C13 N1 Zn1 130.7(2) . .
C14 N1 Zn1 122.5(2) . .
C13 N2 C15 106.7(3) . .
C13 N2 C16 128.3(3) . .
C15 N2 C16 124.9(3) . .
C24 N3 C25 107.1(3) 4 .
C24 N3 C22 123.3(2) 4 .
C25 N3 C22 129.1(3) . .
C24 N4 C26 105.4(3) . .
C24 N4 Zn1 120.9(2) . .
C26 N4 Zn1 133.5(2) . .
O1 C1 O2 124.0(4) . .
O1 C1 C2 119.6(4) . .
O2 C1 C2 116.4(4) . .
C3 C2 C1 133.0(6) . .
C3 C2 H2 113.5 . .
C1 C2 H2 113.5 . .
C2 C3 C4 134.0(8) . .
C2 C3 H3 113.0 . .
C4 C3 H3 113.0 . .
C6 C4 C5 109.1(8) . .
C6 C4 C3 127.4(9) . .
C5 C4 C3 123.2(8) . .
C4' C3' H3' 114.4 . .
C5' C4' C3' 118.9(8) . .
C4 C5 C5' 125.0(9) . 5
C4 C5 H5 117.5 . .
C5' C5 H5 117.5 5 .
C4' C5' C5 116.7(8) . 5
C4' C5' H5' 121.7 . .
C5 C5' H5' 121.7 5 .
C4 C6 C6 130.6(11) . 5
C4 C6 H6 114.7 . .
C6 C6 H6 114.7 5 .
O4 C7 O3 124.9(3) . .
O4 C7 C8 118.6(3) . .
O3 C7 C8 116.6(3) . .
C9 C8 C7 124.3(4) . .
C9 C8 H8 117.8 . .
C7 C8 H8 117.8 . .
C8 C9 C10 128.2(4) . .
C8 C9 H9 115.9 . .
C10 C9 H9 115.9 . .
C11 C10 C12 118.4(4) . .
C11 C10 C9 119.4(4) . .
C12 C10 C9 122.2(4) . .
C10 C11 C12 121.0(5) . 7_554
C10 C11 H11 119.5 . .
C12 C11 H11 119.5 7_554 .
C10 C12 C11 120.5(5) . 7_554
C10 C12 H12 119.8 . .
C11 C12 H12 119.8 7_554 .
N1 C13 N2 111.3(3) . .
N1 C13 H13 124.4 . .
N2 C13 H13 124.4 . .
C15 C14 N1 109.4(3) . .
C15 C14 H14 125.3 . .
N1 C14 H14 125.3 . .
C14 C15 N2 106.5(3) . .
C14 C15 H15 126.8 . .
N2 C15 H15 126.8 . .
C18 C16 C17 121.8(3) . .
C18 C16 N2 117.1(3) . .
C17 C16 N2 121.1(3) . .
C16 C17 C16 117.9(4) 2 .
C16 C17 H17 121.1 2 .
C16 C17 H17 121.1 . .
C16 C18 C19 119.4(3) . .
C16 C18 H18 120.3 . .
C19 C18 H18 120.3 . .
C18 C19 C18 119.7(4) . 2
C18 C19 C20 120.16(19) . .
C18 C19 C20 120.16(19) 2 .
C21 C20 C21 119.4(4) 2 .
C21 C20 C19 120.29(19) 2 .
C21 C20 C19 120.29(19) . .
C22 C21 C20 119.8(3) . .
C22 C21 H21 120.1 . .
C20 C21 H21 120.1 . .
C21 C22 C23 121.8(3) . .
C21 C22 N3 115.9(3) . .
C23 C22 N3 122.2(3) . .
C22 C23 C22 117.1(4) 2 .
C22 C23 H23 121.5 2 .
C22 C23 H23 121.5 . .
N4 C24 N3 111.6(3) . 4_545
N4 C24 H24 124.2 . .
N3 C24 H24 124.2 4_545 .
C26 C25 N3 106.2(3) 4 .
C26 C25 H25 126.9 4 .
N3 C25 H25 126.9 . .
C25 C26 N4 109.7(3) 4_545 .
C25 C26 H26 125.2 4_545 .
N4 C26 H26 125.2 . .

loop_
_geom_bond_atom_site_label_1
_geom_bond_atom_site_label_2
_geom_bond_distance
_geom_bond_site_symmetry_2
Zn1 O3 1.939(2) .
Zn1 O2 1.943(2) .
Zn1 N1 1.985(2) .
Zn1 N4 2.020(2) .
O1 C1 1.206(5) .
O2 C1 1.237(5) .
O3 C7 1.270(4) .
O4 C7 1.220(4) .
N1 C13 1.310(4) .
N1 C14 1.361(4) .
N2 C13 1.324(4) .
N2 C15 1.376(4) .
N2 C16 1.437(4) .
N3 C24 1.334(4) 4
N3 C25 1.370(4) .
N3 C22 1.425(4) .
N4 C24 1.307(4) .
N4 C26 1.377(4) .
C1 C2 1.488(5) .
C2 C3 1.253(10) .
C2 H2 0.9300 .
C3 C4 1.458(10) .
C3 H3 0.9300 .
C4 C6 1.106(10) .
C4 C5 1.350(12) .
C3' C4' 1.498(10) .
C3' H3' 0.9300 .
C4' C5' 1.366(12) .
C5 C5' 1.398(10) 5
C5 H5 0.9300 .
C5' C5 1.398(10) 5
C5' H5' 0.9300 .
C6 C6 1.401(9) 5
C6 H6 0.9300 .
C7 C8 1.476(5) .
C8 C9 1.285(5) .
C8 H8 0.9300 .
C9 C10 1.467(5) .
C9 H9 0.9300 .
C10 C11 1.369(7) .
C10 C12 1.385(6) .
C11 C12 1.388(7) 7_554
C11 H11 0.9300 .
C12 C11 1.388(7) 7_554
C12 H12 0.9300 .
C13 H13 0.9300 .
C14 C15 1.333(5) .
C14 H14 0.9300 .
C15 H15 0.9300 .
C16 C18 1.373(4) .
C16 C17 1.376(4) .
C17 C16 1.376(4) 2
C17 H17 0.9300 .
C18 C19 1.384(4) .
C18 H18 0.9300 .
C19 C18 1.384(4) 2
C19 C20 1.470(6) .
C20 C21 1.381(4) 2
C20 C21 1.381(4) .
C21 C22 1.373(4) .
C21 H21 0.9300 .
C22 C23 1.386(4) .
C23 C22 1.386(4) 2
C23 H23 0.9300 .
C24 N3 1.334(4) 4_545
C24 H24 0.9300 .
C25 C26 1.338(5) 4
C25 H25 0.9300 .
C26 C25 1.338(5) 4_545
C26 H26 0.9300 .
